data_4511101
loop_
_publ_author_name
'Wang, Jing'
'Ou, Yong-Cong'
'Shen, Yong'
'Yun, Lei'
'Leng, Ji-Dong'
'Lin, Zhuojia'
'Tong, Ming-Liang'

_publ_section_title
;
 Coordination Chemistry of Cyclohexane-1,2,4,5-tetracarboxylate (H4L).
 Synthesis, Structure, and Magnetic Properties of Metal-Organic Frameworks
 with Conformation-Flexible H4L Ligand
;
_journal_issue 5
_journal_name_full 'Crystal Growth &amp; Design'
_journal_page_first 2442
_journal_paper_doi 10.1021/cg801348n
_journal_volume 9
_journal_year 2009
_chemical_formula_sum 'C10 H12 Mn2 O10'
_chemical_formula_weight 402.08
_chemical_name_systematic
; 
 ? 
;
_space_group_IT_number 62
_symmetry_cell_setting orthorhombic
_symmetry_space_group_name_Hall '-P 2ac 2n'
_symmetry_space_group_name_H-M 'P n m a'
_atom_sites_solution_hydrogens geom
_atom_sites_solution_primary direct
_atom_sites_solution_secondary difmap
_audit_creation_method SHELXL-97
_cell_angle_alpha 90.00
_cell_angle_beta 90.00
_cell_angle_gamma 90.00
_cell_formula_units_Z 4
_cell_length_a 7.6071(2)
_cell_length_b 14.6486(3)
_cell_length_c 11.1213(2)
_cell_measurement_reflns_used 1034
_cell_measurement_temperature 150(2)
_cell_measurement_theta_max 60.9273
_cell_measurement_theta_min 3.0055
_cell_volume 1239.28(5)
_computing_cell_refinement
;
CrysAlis RED, Oxford Diffraction Ltd.,
Version 1.171.31.7 (release 18-10-2006 CrysAlis171 .NET)
(compiled Oct 18 2006,16:28:17)
;
_computing_data_collection
;
CrysAlis CCD, Oxford Diffraction Ltd.,
Version 1.171.31.7 (release 18-10-2006 CrysAlis171 .NET)
(compiled Oct 18 2006,16:28:17)
;
_computing_data_reduction
;
CrysAlis RED, Oxford Diffraction Ltd.,
Version 1.171.31.7 (release 18-10-2006 CrysAlis171 .NET)
(compiled Oct 18 2006,16:28:17)
;
_computing_structure_refinement 'SHELXL-97 (Sheldrick, 1997)'
_computing_structure_solution 'SHELXS-97 (Sheldrick, 1990)'
_diffrn_ambient_temperature 150(2)
_diffrn_detector_area_resol_mean 16.0855
_diffrn_measured_fraction_theta_full 0.978
_diffrn_measured_fraction_theta_max 0.978
_diffrn_measurement_device_type 'Gemini S Ultra'
_diffrn_measurement_method '\w and \p scan'
_diffrn_radiation_monochromator mirror
_diffrn_radiation_source 'Ultra (Cu) X-ray Source'
_diffrn_radiation_type CuK\a
_diffrn_radiation_wavelength 1.54178
_diffrn_reflns_av_R_equivalents 0.0236
_diffrn_reflns_av_sigmaI/netI 0.0367
_diffrn_reflns_limit_h_max 7
_diffrn_reflns_limit_h_min -8
_diffrn_reflns_limit_k_max 15
_diffrn_reflns_limit_k_min -16
_diffrn_reflns_limit_l_max 12
_diffrn_reflns_limit_l_min -9
_diffrn_reflns_number 2108
_diffrn_reflns_theta_full 59.98
_diffrn_reflns_theta_max 59.98
_diffrn_reflns_theta_min 4.99
_exptl_absorpt_coefficient_mu 17.154
_exptl_absorpt_correction_T_max 0.598
_exptl_absorpt_correction_T_min 0.196
_exptl_absorpt_correction_type multi-scan
_exptl_absorpt_process_details
;
CrysAlis RED, Oxford Diffraction Ltd.,
Version 1.171.32.29 (release 10-06-2008 CrysAlis171 .NET)
(compiled Jun 10 2008,16:49:55)
Empirical absorption correction using spherical harmonics,
 implemented in SCALE3 ABSPACK scaling algorithm.
;
_exptl_crystal_colour colorless
_exptl_crystal_density_diffrn 2.155
_exptl_crystal_density_method 'not measured'
_exptl_crystal_description lamellar
_exptl_crystal_F_000 808
_exptl_crystal_size_max 0.12
_exptl_crystal_size_mid 0.09
_exptl_crystal_size_min 0.03
_refine_diff_density_max 1.789
_refine_diff_density_min -1.403
_refine_diff_density_rms 0.263
_refine_ls_extinction_coef 0.0015(3)
_refine_ls_extinction_expression Fc^*^=kFc[1+0.001xFc^2^\l^3^/sin(2\q)]^-1/4^
_refine_ls_extinction_method SHELXL
_refine_ls_goodness_of_fit_ref 1.071
_refine_ls_hydrogen_treatment constr
_refine_ls_matrix_type full
_refine_ls_number_parameters 104
_refine_ls_number_reflns 949
_refine_ls_number_restraints 24
_refine_ls_restrained_S_all 1.085
_refine_ls_R_factor_all 0.1540
_refine_ls_R_factor_gt 0.1302
_refine_ls_shift/su_max 0.000
_refine_ls_shift/su_mean 0.000
_refine_ls_structure_factor_coef Fsqd
_refine_ls_weighting_details 'calc w=1/[\s^2^(Fo^2^)+(0.1515P)^2^+17.7448P] where P=(Fo^2^+2Fc^2^)/3'
_refine_ls_weighting_scheme calc
_refine_ls_wR_factor_gt 0.3195
_refine_ls_wR_factor_ref 0.3386
_reflns_number_gt 729
_reflns_number_total 949
_reflns_threshold_expression >2sigma(I)
_cod_data_source_file cg801348n_si_002.cif
_cod_data_source_block complex2
_cod_original_sg_symbol_H-M Pnma
_cod_database_code 4511101

loop_
_symmetry_equiv_pos_as_xyz
'x, y, z'
'-x+1/2, -y, z+1/2'
'-x, y+1/2, -z'
'x+1/2, -y+1/2, -z+1/2'
'-x, -y, -z'
'x-1/2, y, -z-1/2'
'x, -y-1/2, z'
'-x-1/2, y-1/2, z-1/2'

loop_
_atom_site_label
_atom_site_type_symbol
_atom_site_fract_x
_atom_site_fract_y
_atom_site_fract_z
_atom_site_U_iso_or_equiv
_atom_site_adp_type
_atom_site_occupancy
_atom_site_symmetry_multiplicity
_atom_site_calc_flag
_atom_site_refinement_flags
Mn1 Mn 0.06139(17) 0.44267(8) 0.30526(11) 0.0338(3) Uani 1 1 d .
O1 O -0.0157(7) 0.5774(4) 0.3653(7) 0.057(2) Uani 1 1 d .
O2 O -0.2190(11) 0.5156(5) 0.2878(7) 0.077(2) Uani 1 1 d U
O3 O -0.2567(8) 0.6028(5) 0.5930(6) 0.0631(19) Uani 1 1 d U
O4 O -0.5382(8) 0.6247(6) 0.6426(6) 0.072(2) Uani 1 1 d .
O1W O -0.1089(7) 0.3480(4) 0.3962(6) 0.0668(18) Uani 1 1 d .
H1WA H -0.1078 0.3599 0.4710 0.080 Uiso 1 1 d R
H1WB H -0.2135 0.3553 0.3709 0.080 Uiso 1 1 d R
C1 C -0.1659(11) 0.7500 0.3962(8) 0.012(2) Uani 1 2 d SU
H1A H -0.1353 0.7500 0.4827 0.014 Uiso 1 2 calc SR
H1B H -0.0560 0.7500 0.3485 0.014 Uiso 1 2 calc SR
C2 C -0.2808(8) 0.6656(4) 0.3644(6) 0.0190(17) Uani 1 1 d .
H2 H -0.3259 0.6783 0.2816 0.023 Uiso 1 1 calc R
C3 C -0.4438(8) 0.6592(5) 0.4418(6) 0.0218(17) Uani 1 1 d .
H3 H -0.5183 0.6100 0.4059 0.026 Uiso 1 1 calc R
C4 C -0.5521(13) 0.7500 0.4308(9) 0.027(3) Uani 1 2 d S
H4A H -0.6129 0.7500 0.3520 0.032 Uiso 1 2 calc SR
H4B H -0.6438 0.7500 0.4939 0.032 Uiso 1 2 calc SR
C5 C -0.1686(12) 0.5785(5) 0.3511(8) 0.043(2) Uani 1 1 d U
C6 C -0.4047(9) 0.6299(6) 0.5704(7) 0.035(2) Uani 1 1 d .

loop_
_atom_site_aniso_label
_atom_site_aniso_U_11
_atom_site_aniso_U_22
_atom_site_aniso_U_33
_atom_site_aniso_U_23
_atom_site_aniso_U_13
_atom_site_aniso_U_12
Mn1 0.0376(7) 0.0232(6) 0.0407(7) -0.0087(5) -0.0029(6) 0.0142(5)
O1 0.026(3) 0.045(3) 0.100(5) 0.006(3) 0.032(3) 0.018(3)
O2 0.085(4) 0.053(3) 0.092(4) -0.017(3) -0.033(3) -0.003(3)
O3 0.031(3) 0.087(4) 0.071(3) 0.026(3) -0.010(3) -0.003(3)
O4 0.032(3) 0.139(6) 0.046(3) 0.039(4) -0.004(3) 0.017(4)
O1W 0.024(3) 0.102(4) 0.075(3) 0.078(3) 0.010(3) 0.009(3)
C1 0.012(4) 0.003(3) 0.021(4) 0.000 0.001(4) 0.000
C2 0.012(3) 0.008(3) 0.036(4) -0.003(3) -0.004(3) -0.005(2)
C3 0.016(3) 0.023(3) 0.026(3) -0.003(3) -0.006(3) -0.004(3)
C4 0.017(5) 0.042(6) 0.022(5) 0.000 -0.007(4) 0.000
C5 0.050(4) 0.017(3) 0.061(5) -0.005(4) -0.021(4) -0.021(3)
C6 0.011(3) 0.050(5) 0.045(5) 0.007(4) -0.004(3) -0.016(3)

loop_
_atom_type_symbol
_atom_type_description
_atom_type_scat_dispersion_real
_atom_type_scat_dispersion_imag
_atom_type_scat_source
C C 0.0181 0.0091 'International Tables Vol C Tables 4.2.6.8 and 6.1.1.4'
H H 0.0000 0.0000 'International Tables Vol C Tables 4.2.6.8 and 6.1.1.4'
O O 0.0492 0.0322 'International Tables Vol C Tables 4.2.6.8 and 6.1.1.4'
Mn Mn -0.5299 2.8052 'International Tables Vol C Tables 4.2.6.8 and 6.1.1.4'

loop_
_geom_angle_atom_site_label_1
_geom_angle_atom_site_label_2
_geom_angle_atom_site_label_3
_geom_angle
_geom_angle_site_symmetry_1
_geom_angle_site_symmetry_3
O3 Mn1 O4 113.8(3) 5_566 2_464
O3 Mn1 O1W 88.1(3) 5_566 .
O4 Mn1 O1W 93.0(3) 2_464 .
O3 Mn1 O1 109.5(3) 5_566 .
O4 Mn1 O1 133.0(3) 2_464 .
O1W Mn1 O1 106.2(2) . .
O3 Mn1 O2 82.2(3) 5_566 6_656
O4 Mn1 O2 83.5(3) 2_464 6_656
O1W Mn1 O2 167.3(3) . 6_656
O1 Mn1 O2 84.8(3) . 6_656
O3 Mn1 O2 149.8(3) 5_566 .
O4 Mn1 O2 93.8(3) 2_464 .
O1W Mn1 O2 77.8(2) . .
O1 Mn1 O2 51.4(2) . .
O2 Mn1 O2 114.5(3) 6_656 .
C5 O1 Mn1 103.8(6) . .
C5 O2 Mn1 149.5(7) . 6_556
C5 O2 Mn1 90.6(6) . .
Mn1 O2 Mn1 119.3(3) 6_556 .
C6 O3 Mn1 156.7(7) . 5_566
C6 O4 Mn1 129.5(6) . 2_465
Mn1 O1W H1WA 108.8 . .
Mn1 O1W H1WB 109.1 . .
H1WA O1W H1WB 107.9 . .
C2 C1 C2 105.3(7) 7_575 .
C2 C1 H1A 110.7 7_575 .
C2 C1 H1A 110.7 . .
C2 C1 H1B 110.7 7_575 .
C2 C1 H1B 110.7 . .
H1A C1 H1B 108.8 . .
C3 C2 C5 117.2(6) . .
C3 C2 C1 112.4(6) . .
C5 C2 C1 111.6(5) . .
C3 C2 H2 104.7 . .
C5 C2 H2 104.7 . .
C1 C2 H2 104.7 . .
C2 C3 C6 113.0(5) . .
C2 C3 C4 109.5(6) . .
C6 C3 C4 114.6(6) . .
C2 C3 H3 106.4 . .
C6 C3 H3 106.4 . .
C4 C3 H3 106.4 . .
C3 C4 C3 115.9(8) 7_575 .
C3 C4 H4A 108.3 7_575 .
C3 C4 H4A 108.3 . .
C3 C4 H4B 108.3 7_575 .
C3 C4 H4B 108.3 . .
H4A C4 H4B 107.4 . .
O1 C5 O2 112.2(9) . .
O1 C5 C2 123.1(7) . .
O2 C5 C2 120.4(8) . .
O3 C6 O4 125.2(8) . .
O3 C6 C3 117.8(7) . .
O4 C6 C3 116.4(6) . .

loop_
_geom_bond_atom_site_label_1
_geom_bond_atom_site_label_2
_geom_bond_distance
_geom_bond_site_symmetry_2
Mn1 O3 1.983(7) 5_566
Mn1 O4 2.069(7) 2_464
Mn1 O1W 2.150(6) .
Mn1 O1 2.165(6) .
Mn1 O2 2.237(8) 6_656
Mn1 O2 2.394(8) .
O1 C5 1.174(10) .
O2 C5 1.221(11) .
O2 Mn1 2.237(8) 6_556
O3 C6 1.220(9) .
O3 Mn1 1.983(7) 5_566
O4 C6 1.297(10) .
O4 Mn1 2.069(7) 2_465
O1W H1WA 0.8500 .
O1W H1WB 0.8500 .
C1 C2 1.555(8) 7_575
C1 C2 1.555(8) .
C1 H1A 0.9900 .
C1 H1B 0.9900 .
C2 C3 1.512(9) .
C2 C5 1.542(10) .
C2 H2 1.0000 .
C3 C6 1.523(11) .
C3 C4 1.569(8) .
C3 H3 1.0000 .
C4 C3 1.569(8) 7_575
C4 H4A 0.9900 .
C4 H4B 0.9900 .

loop_
_geom_hbond_atom_site_label_D
_geom_hbond_atom_site_label_H
_geom_hbond_atom_site_label_A
_geom_hbond_distance_DH
_geom_hbond_distance_HA
_geom_hbond_distance_DA
_geom_hbond_angle_DHA
_geom_hbond_site_symmetry_A
O1W H1WA O1 0.85 2.25 3.021(10) 151.9 5_566
O1W H1WB O4 0.85 1.92 2.748(8) 165.1 5_466
